data_4330042
loop_
_publ_author_name
'Jonathan W. Dube'
'Mikko M. H\"anninen'
'Jason L. Dutton'
'Heikki M. Tuononen'
'Paul J. Ragogna'

_publ_contact_author_address
;
Department of Chemistry and The Center for Advanced Materials and 
Biomaterials Research (CAMBR), Western University, 
1151 Richmond St. London, Ontario, Canada, N6A 5B7
;
_publ_contact_author_email pragogna@uwo.ca
_publ_contact_author_fax 1-519-661-3022
_publ_contact_author_name 'Paul J. Ragogna'
_publ_contact_author_phone '1-519-661-2111 ext 87048'
_publ_section_title
;
 Homoleptic Pnictogen-Chalcogen Coordination Complexes
;
_journal_name_full 'Inorganic Chemistry'
_journal_page_first 8897
_journal_page_last 8903
_journal_paper_doi 10.1021/ic300892p
_journal_volume 51
_journal_year 2012
_chemical_formula_moiety 'C26 H24 P2 Se, 2(C F3 O3 S)'
_chemical_formula_sum 'C28 H24 F6 O6 P2 S2 Se'
_chemical_formula_weight 775.49
_chemical_name_systematic
; 
 ? 
;
_space_group_IT_number 15
_symmetry_cell_setting monoclinic
_symmetry_space_group_name_Hall '-C 2yc'
_symmetry_space_group_name_H-M 'C 1 2/c 1'
_atom_sites_solution_hydrogens geom
_atom_sites_solution_primary direct
_atom_sites_solution_secondary difmap
_audit_creation_method SHELXL-97
_cell_angle_alpha 90.00
_cell_angle_beta 99.97(3)
_cell_angle_gamma 90.00
_cell_formula_units_Z 4
_cell_length_a 15.014(3)
_cell_length_b 9.896(2)
_cell_length_c 21.020(4)
_cell_measurement_reflns_used 4458
_cell_measurement_temperature 150(2)
_cell_measurement_theta_max 25.03
_cell_measurement_theta_min 1.00
_cell_volume 3076.0(11)
_computing_cell_refinement 'DENZO-SMN (Otwinowski & Minor, 1997)'
_computing_data_collection 'COLLECT (Nonius, 1997-2001)'
_computing_data_reduction DENZO-SMN
_computing_molecular_graphics 'SHELXTL/PC (Sheldrick, 2001)'
_computing_publication_material SHELXTL/PC
_computing_structure_refinement 'SHELXL-97 (Sheldrick, 1997)'
_computing_structure_solution 'SHELXS-97 (Sheldrick, 1997)'
_diffrn_ambient_temperature 150(2)
_diffrn_measured_fraction_theta_full 0.996
_diffrn_measured_fraction_theta_max 0.996
_diffrn_measurement_device_type 'Nonius Kappa-CCD'
_diffrn_measurement_method '\f scans, and \w scans'
_diffrn_radiation_monochromator graphite
_diffrn_radiation_source 'fine-focus sealed tube'
_diffrn_radiation_type MoK\a
_diffrn_radiation_wavelength 0.71073
_diffrn_reflns_av_R_equivalents 0.0470
_diffrn_reflns_av_sigmaI/netI 0.0419
_diffrn_reflns_limit_h_max 17
_diffrn_reflns_limit_h_min -17
_diffrn_reflns_limit_k_max 11
_diffrn_reflns_limit_k_min -11
_diffrn_reflns_limit_l_max 25
_diffrn_reflns_limit_l_min -25
_diffrn_reflns_number 9261
_diffrn_reflns_theta_full 25.17
_diffrn_reflns_theta_max 25.17
_diffrn_reflns_theta_min 1.97
_exptl_absorpt_coefficient_mu 1.539
_exptl_absorpt_correction_T_max 0.8868
_exptl_absorpt_correction_T_min 0.8020
_exptl_absorpt_correction_type multi-scan
_exptl_absorpt_process_details 'DENZO-SMN (Otwinowski & Minor, 1997)'
_exptl_crystal_colour colorless
_exptl_crystal_density_diffrn 1.675
_exptl_crystal_description block
_exptl_crystal_F_000 1560
_exptl_crystal_size_max 0.15
_exptl_crystal_size_mid 0.10
_exptl_crystal_size_min 0.08
_refine_diff_density_max 0.914
_refine_diff_density_min -0.948
_refine_diff_density_rms 0.205
_refine_ls_extinction_method none
_refine_ls_goodness_of_fit_ref 1.121
_refine_ls_hydrogen_treatment constr
_refine_ls_matrix_type full
_refine_ls_number_parameters 204
_refine_ls_number_reflns 2747
_refine_ls_number_restraints 0
_refine_ls_restrained_S_all 1.121
_refine_ls_R_factor_all 0.0643
_refine_ls_R_factor_gt 0.0416
_refine_ls_shift/su_max 0.000
_refine_ls_shift/su_mean 0.000
_refine_ls_structure_factor_coef Fsqd
_refine_ls_weighting_details 'calc w=1/[\s^2^(Fo^2^)+(0.0784P)^2^+3.5770P] where P=(Fo^2^+2Fc^2^)/3'
_refine_ls_weighting_scheme calc
_refine_ls_wR_factor_gt 0.1079
_refine_ls_wR_factor_ref 0.1370
_reflns_number_gt 2168
_reflns_number_total 2747
_reflns_threshold_expression >2sigma(I)
_cod_data_source_file ic300892p_si_003_1.cif
_cod_data_source_block 10Se
_cod_original_cell_volume 3075.9(11)
_cod_database_code 4330042

loop_
_symmetry_equiv_pos_as_xyz
'x, y, z'
'-x, y, -z+1/2'
'x+1/2, y+1/2, z'
'-x+1/2, y+1/2, -z+1/2'
'-x, -y, -z'
'x, -y, z-1/2'
'-x+1/2, -y+1/2, -z'
'x+1/2, -y+1/2, z-1/2'

loop_
_atom_site_label
_atom_site_type_symbol
_atom_site_fract_x
_atom_site_fract_y
_atom_site_fract_z
_atom_site_U_iso_or_equiv
_atom_site_adp_type
_atom_site_occupancy
_atom_site_symmetry_multiplicity
_atom_site_calc_flag
_atom_site_refinement_flags
Se1 Se 0.0000 0.25610(5) 0.7500 0.0271(2) Uani 1 2 d S
P1 P -0.06152(6) 0.09583(10) 0.68037(5) 0.0253(3) Uani 1 1 d .
S1 S -0.14770(7) 0.54581(10) 0.63921(5) 0.0318(3) Uani 1 1 d .
F3 F -0.21277(18) 0.4288(3) 0.52943(13) 0.0531(7) Uani 1 1 d .
F2 F -0.08065(17) 0.5164(3) 0.53280(13) 0.0459(7) Uani 1 1 d .
O3 O -0.0932(2) 0.6649(3) 0.65343(17) 0.0496(9) Uani 1 1 d .
F1 F -0.19812(19) 0.6434(3) 0.52307(14) 0.0598(8) Uani 1 1 d .
O1 O -0.1020(2) 0.4209(3) 0.66028(15) 0.0438(8) Uani 1 1 d .
C1 C -0.0032(3) -0.0570(4) 0.7142(2) 0.0351(10) Uani 1 1 d .
H6A H -0.0369 -0.1378 0.6956 0.042 Uiso 1 1 calc R
H6B H 0.0581 -0.0603 0.7030 0.042 Uiso 1 1 calc R
O2 O -0.2391(2) 0.5557(4) 0.65003(16) 0.0524(9) Uani 1 1 d .
C8 C -0.1800(2) 0.0773(4) 0.67875(17) 0.0246(8) Uani 1 1 d .
C9 C -0.3241(3) 0.1614(5) 0.6941(2) 0.0476(13) Uani 1 1 d .
H9A H -0.3599 0.2313 0.7077 0.057 Uiso 1 1 calc R
C10 C -0.1592(3) 0.5325(4) 0.5517(2) 0.0362(10) Uani 1 1 d .
C11 C -0.0374(3) 0.1296(4) 0.60178(19) 0.0272(9) Uani 1 1 d .
C12 C -0.2316(3) 0.1799(4) 0.6991(2) 0.0380(10) Uani 1 1 d .
H12A H -0.2040 0.2616 0.7162 0.046 Uiso 1 1 calc R
C13 C -0.1072(3) 0.1618(4) 0.55163(19) 0.0310(9) Uani 1 1 d .
H13A H -0.1679 0.1643 0.5587 0.037 Uiso 1 1 calc R
C14 C 0.0701(3) 0.1527(4) 0.5311(2) 0.0404(11) Uani 1 1 d .
H14A H 0.1306 0.1486 0.5234 0.048 Uiso 1 1 calc R
C15 C -0.3647(3) 0.0436(5) 0.6698(2) 0.0443(12) Uani 1 1 d .
H15A H -0.4280 0.0321 0.6672 0.053 Uiso 1 1 calc R
C16 C 0.0013(3) 0.1867(4) 0.4815(2) 0.0413(11) Uani 1 1 d .
H16A H 0.0150 0.2081 0.4402 0.050 Uiso 1 1 calc R
C17 C -0.0871(3) 0.1900(5) 0.4911(2) 0.0391(11) Uani 1 1 d .
H17A H -0.1343 0.2117 0.4563 0.047 Uiso 1 1 calc R
C18 C -0.3138(3) -0.0578(5) 0.6494(3) 0.0513(13) Uani 1 1 d .
H18A H -0.3422 -0.1389 0.6321 0.062 Uiso 1 1 calc R
C19 C 0.0521(3) 0.1246(4) 0.5913(2) 0.0370(10) Uani 1 1 d .
H19A H 0.0998 0.1021 0.6256 0.044 Uiso 1 1 calc R
C20 C -0.2215(3) -0.0421(5) 0.6539(2) 0.0427(12) Uani 1 1 d .
H20A H -0.1864 -0.1126 0.6402 0.051 Uiso 1 1 calc R

loop_
_atom_site_aniso_label
_atom_site_aniso_U_11
_atom_site_aniso_U_22
_atom_site_aniso_U_33
_atom_site_aniso_U_23
_atom_site_aniso_U_13
_atom_site_aniso_U_12
Se1 0.0281(4) 0.0202(3) 0.0288(3) 0.000 -0.0066(2) 0.000
P1 0.0204(5) 0.0229(5) 0.0293(6) -0.0044(4) -0.0046(4) -0.0005(4)
S1 0.0248(6) 0.0299(6) 0.0378(6) 0.0004(4) -0.0024(4) 0.0015(4)
F3 0.0460(17) 0.0628(19) 0.0454(16) -0.0074(14) -0.0068(13) -0.0201(14)
F2 0.0372(15) 0.0506(16) 0.0511(16) -0.0001(13) 0.0108(12) -0.0018(12)
O3 0.049(2) 0.0320(17) 0.066(2) -0.0174(16) 0.0053(17) -0.0090(15)
F1 0.0508(17) 0.0607(19) 0.0651(19) 0.0364(15) 0.0017(15) 0.0113(14)
O1 0.049(2) 0.0359(18) 0.0417(18) 0.0076(14) -0.0052(15) 0.0049(15)
C1 0.020(2) 0.024(2) 0.057(3) -0.0187(19) -0.005(2) -0.0013(17)
O2 0.0265(17) 0.077(3) 0.053(2) -0.0019(18) 0.0066(15) 0.0047(16)
C8 0.022(2) 0.028(2) 0.0221(19) 0.0008(16) -0.0011(15) -0.0033(16)
C9 0.029(3) 0.050(3) 0.066(3) 0.004(3) 0.016(2) 0.013(2)
C10 0.031(2) 0.033(2) 0.042(3) 0.008(2) 0.000(2) 0.0001(19)
C11 0.024(2) 0.021(2) 0.036(2) -0.0082(17) 0.0046(17) -0.0033(16)
C12 0.036(2) 0.028(2) 0.050(3) 0.000(2) 0.007(2) 0.0048(19)
C13 0.025(2) 0.037(2) 0.030(2) -0.0022(18) 0.0022(18) -0.0016(18)
C14 0.030(2) 0.033(2) 0.063(3) -0.007(2) 0.021(2) -0.0091(19)
C15 0.026(2) 0.056(3) 0.051(3) 0.011(2) 0.006(2) -0.006(2)
C16 0.051(3) 0.033(2) 0.046(3) -0.008(2) 0.023(2) -0.014(2)
C17 0.046(3) 0.039(3) 0.032(2) -0.004(2) 0.005(2) -0.007(2)
C18 0.031(3) 0.052(3) 0.069(3) -0.012(3) 0.003(2) -0.015(2)
C19 0.028(2) 0.030(2) 0.053(3) -0.003(2) 0.007(2) -0.0023(19)
C20 0.029(2) 0.039(3) 0.059(3) -0.015(2) 0.006(2) -0.001(2)

loop_
_atom_type_symbol
_atom_type_description
_atom_type_scat_dispersion_real
_atom_type_scat_dispersion_imag
_atom_type_scat_source
C C 0.0033 0.0016 'International Tables Vol C Tables 4.2.6.8 and 6.1.1.4'
H H 0.0000 0.0000 'International Tables Vol C Tables 4.2.6.8 and 6.1.1.4'
O O 0.0106 0.0060 'International Tables Vol C Tables 4.2.6.8 and 6.1.1.4'
F F 0.0171 0.0103 'International Tables Vol C Tables 4.2.6.8 and 6.1.1.4'
P P 0.1023 0.0942 'International Tables Vol C Tables 4.2.6.8 and 6.1.1.4'
S S 0.1246 0.1234 'International Tables Vol C Tables 4.2.6.8 and 6.1.1.4'
Se Se -0.0929 2.2259 'International Tables Vol C Tables 4.2.6.8 and 6.1.1.4'

loop_
_geom_angle_atom_site_label_1
_geom_angle_atom_site_label_2
_geom_angle_atom_site_label_3
_geom_angle
_geom_angle_site_symmetry_1
_geom_angle_site_symmetry_3
P1 Se1 P1 90.13(6) . 2_556
P1 Se1 O1 81.64(7) . .
P1 Se1 O1 169.50(7) 2_556 .
C8 P1 C11 111.33(18) . .
C8 P1 C1 109.35(19) . .
C11 P1 C1 110.8(2) . .
C8 P1 Se1 112.43(13) . .
C11 P1 Se1 110.16(13) . .
C1 P1 Se1 102.47(13) . .
O2 S1 O3 116.0(2) . .
O2 S1 O1 115.2(2) . .
O3 S1 O1 114.50(19) . .
O2 S1 C10 103.8(2) . .
O3 S1 C10 102.7(2) . .
O1 S1 C10 101.80(19) . .
S1 O1 Se1 153.60(19) . .
C1 C1 P1 109.6(2) 2_556 .
C1 C1 H6A 109.8 2_556 .
P1 C1 H6A 109.8 . .
C1 C1 H6B 109.8 2_556 .
P1 C1 H6B 109.8 . .
H6A C1 H6B 108.2 . .
C12 C8 C20 119.8(4) . .
C12 C8 P1 121.8(3) . .
C20 C8 P1 118.3(3) . .
C15 C9 C12 121.0(4) . .
C15 C9 H9A 119.5 . .
C12 C9 H9A 119.5 . .
F2 C10 F1 108.0(3) . .
F2 C10 F3 108.5(4) . .
F1 C10 F3 106.4(3) . .
F2 C10 S1 112.3(3) . .
F1 C10 S1 110.6(3) . .
F3 C10 S1 110.8(3) . .
C13 C11 C19 120.5(4) . .
C13 C11 P1 119.9(3) . .
C19 C11 P1 119.6(3) . .
C9 C12 C8 119.0(4) . .
C9 C12 H12A 120.5 . .
C8 C12 H12A 120.5 . .
C17 C13 C11 119.2(4) . .
C17 C13 H13A 120.4 . .
C11 C13 H13A 120.4 . .
C19 C14 C16 120.5(4) . .
C19 C14 H14A 119.7 . .
C16 C14 H14A 119.7 . .
C9 C15 C18 120.1(4) . .
C9 C15 H15A 119.9 . .
C18 C15 H15A 119.9 . .
C14 C16 C17 120.8(4) . .
C14 C16 H16A 119.6 . .
C17 C16 H16A 119.6 . .
C16 C17 C13 119.8(4) . .
C16 C17 H17A 120.1 . .
C13 C17 H17A 120.1 . .
C15 C18 C20 120.1(5) . .
C15 C18 H18A 120.0 . .
C20 C18 H18A 120.0 . .
C14 C19 C11 119.2(4) . .
C14 C19 H19A 120.4 . .
C11 C19 H19A 120.4 . .
C18 C20 C8 120.0(4) . .
C18 C20 H20A 120.0 . .
C8 C20 H20A 120.0 . .

loop_
_geom_bond_atom_site_label_1
_geom_bond_atom_site_label_2
_geom_bond_distance
_geom_bond_site_symmetry_2
Se1 P1 2.2455(11) .
Se1 P1 2.2455(11) 2_556
Se1 O1 2.750(3) .
P1 C8 1.782(4) .
P1 C11 1.783(4) .
P1 C1 1.828(4) .
S1 O2 1.433(3) .
S1 O3 1.437(3) .
S1 O1 1.445(3) .
S1 C10 1.823(5) .
F3 C10 1.337(5) .
F2 C10 1.317(5) .
F1 C10 1.337(5) .
C1 C1 1.493(9) 2_556
C1 H6A 0.9900 .
C1 H6B 0.9900 .
C8 C12 1.390(6) .
C8 C20 1.395(6) .
C9 C15 1.373(7) .
C9 C12 1.386(6) .
C9 H9A 0.9500 .
C11 C13 1.388(6) .
C11 C19 1.400(6) .
C12 H12A 0.9500 .
C13 C17 1.385(6) .
C13 H13A 0.9500 .
C14 C19 1.368(6) .
C14 C16 1.375(7) .
C14 H14A 0.9500 .
C15 C18 1.374(7) .
C15 H15A 0.9500 .
C16 C17 1.378(6) .
C16 H16A 0.9500 .
C17 H17A 0.9500 .
C18 C20 1.381(6) .
C18 H18A 0.9500 .
C19 H19A 0.9500 .
C20 H20A 0.9500 .

loop_
_geom_torsion_atom_site_label_1
_geom_torsion_atom_site_label_2
_geom_torsion_atom_site_label_3
_geom_torsion_atom_site_label_4
_geom_torsion
_geom_torsion_site_symmetry_1
_geom_torsion_site_symmetry_4
P1 Se1 P1 C8 104.76(14) 2_556 .
O1 Se1 P1 C8 -68.71(15) . .
P1 Se1 P1 C11 -130.45(15) 2_556 .
O1 Se1 P1 C11 56.09(16) . .
P1 Se1 P1 C1 -12.52(15) 2_556 .
O1 Se1 P1 C1 174.01(17) . .
O2 S1 O1 Se1 -87.8(5) . .
O3 S1 O1 Se1 50.5(5) . .
C10 S1 O1 Se1 160.5(4) . .
P1 Se1 O1 S1 160.6(5) . .
P1 Se1 O1 S1 121.9(4) 2_556 .
C8 P1 C1 C1 -76.9(4) . 2_556
C11 P1 C1 C1 160.0(3) . 2_556
Se1 P1 C1 C1 42.5(4) . 2_556
C11 P1 C8 C12 -102.4(4) . .
C1 P1 C8 C12 134.8(3) . .
Se1 P1 C8 C12 21.7(4) . .
C11 P1 C8 C20 75.1(4) . .
C1 P1 C8 C20 -47.6(4) . .
Se1 P1 C8 C20 -160.7(3) . .
O2 S1 C10 F2 -177.2(3) . .
O3 S1 C10 F2 61.6(3) . .
O1 S1 C10 F2 -57.2(3) . .
O2 S1 C10 F1 62.1(3) . .
O3 S1 C10 F1 -59.1(3) . .
O1 S1 C10 F1 -177.9(3) . .
O2 S1 C10 F3 -55.7(3) . .
O3 S1 C10 F3 -176.9(3) . .
O1 S1 C10 F3 64.3(3) . .
C8 P1 C11 C13 11.3(4) . .
C1 P1 C11 C13 133.2(3) . .
Se1 P1 C11 C13 -114.1(3) . .
C8 P1 C11 C19 -169.2(3) . .
C1 P1 C11 C19 -47.3(4) . .
Se1 P1 C11 C19 65.4(3) . .
C15 C9 C12 C8 0.4(7) . .
C20 C8 C12 C9 -0.2(6) . .
P1 C8 C12 C9 177.3(3) . .
C19 C11 C13 C17 -0.6(6) . .
P1 C11 C13 C17 178.9(3) . .
C12 C9 C15 C18 -0.7(8) . .
C19 C14 C16 C17 -1.6(7) . .
C14 C16 C17 C13 1.4(7) . .
C11 C13 C17 C16 -0.3(6) . .
C9 C15 C18 C20 0.8(8) . .
C16 C14 C19 C11 0.7(6) . .
C13 C11 C19 C14 0.4(6) . .
P1 C11 C19 C14 -179.1(3) . .
C15 C18 C20 C8 -0.6(8) . .
C12 C8 C20 C18 0.3(7) . .
P1 C8 C20 C18 -177.3(4) . .
